data_1521672
loop_
_publ_author_name
'Nientiedt, A.T.'
'Jeitschko, W.'

_publ_section_title
;
 The series of rare earth zinc phosphides R Zn3 P3 (R = Y, La - Nd, Sm, Gd
 - Er) and the corresponding cadmium compound Pr Cd3 P3
;
_journal_name_full 'Journal of Solid State Chemistry'
_journal_page_first 478
_journal_page_last 483
_journal_volume 146
_journal_year 1999
_chemical_formula_sum 'P3 Pr Zn3'
_chemical_name_systematic 'Pr Zn3 P3'
_space_group_IT_number 194
_symmetry_space_group_name_Hall '-P 6c 2c'
_symmetry_space_group_name_H-M 'P 63/m m c'
_cell_angle_alpha 90
_cell_angle_beta 90
_cell_angle_gamma 120
_cell_formula_units_Z 2
_cell_length_a 4.038
_cell_length_b 4.038
_cell_length_c 19.942
_cell_volume 281.600
_citation_journal_id_ASTM JSSCBI
_cod_data_source_file Nientiedt_JSSCBI_1999_284.cif
_cod_data_source_block P3Pr1Zn3
_cod_original_cell_volume 281.5996
_cod_original_formula_sum 'P3 Pr1 Zn3'
_cod_database_code 1521672

loop_
_symmetry_equiv_pos_as_xyz
x,y,z
x-y,x,z+1/2
-y,x-y,z
-x,-y,z+1/2
-x+y,-x,z
y,-x+y,z+1/2
-y,-x,-z+1/2
x-y,-y,-z
x,x-y,-z+1/2
y,x,-z
-x+y,y,-z+1/2
-x,-x+y,-z
-x,-y,-z
-x+y,-x,-z-1/2
y,-x+y,-z
x,y,-z-1/2
x-y,x,-z
-y,x-y,-z-1/2
y,x,z-1/2
-x+y,y,z
-x,-x+y,z-1/2
-y,-x,z
x-y,-y,z-1/2
x,x-y,z

loop_
_atom_site_label
_atom_site_type_symbol
_atom_site_fract_x
_atom_site_fract_y
_atom_site_fract_z
_atom_site_occupancy
_atom_site_U_iso_or_equiv
P1 P-3 0.3333 0.6667 0.587 1 0.0
Zn1 Zn+2 0.3333 0.6667 0.1312 1 0.0
Zn2 Zn+2 0.3333 0.6667 0.75 1 0.0
P2 P-3 0.3333 0.6667 0.25 1 0.0
Pr1 Pr+3 0 0 0 1 0.0
